data_1501974
loop_
_publ_author_name
'Deb, Indubhusan'
'Das, Deepankar'
'Seidel, Daniel'

_publ_section_title
;
 Redox isomerization via azomethine ylide intermediates: N-alkyl indoles
 from indolines and aldehydes.
;
_journal_issue 4
_journal_name_full 'Organic letters'
_journal_page_first 812
_journal_page_last 815
_journal_paper_doi 10.1021/ol1031359
_journal_volume 13
_journal_year 2011
_chemical_formula_sum 'C21 H20 Br N O3'
_chemical_formula_weight 414.29
_chemical_name_systematic
; 
 ? 
;
_space_group_IT_number 9
_symmetry_cell_setting monoclinic
_symmetry_space_group_name_Hall 'C -2yc'
_symmetry_space_group_name_H-M 'C 1 c 1'
_atom_sites_solution_hydrogens geom
_atom_sites_solution_primary direct
_atom_sites_solution_secondary difmap
_audit_creation_method SHELXL-97
_cell_angle_alpha 90.00
_cell_angle_beta 114.023(1)
_cell_angle_gamma 90.00
_cell_formula_units_Z 4
_cell_length_a 20.2038(13)
_cell_length_b 5.1569(3)
_cell_length_c 18.6200(12)
_cell_measurement_reflns_used 9383
_cell_measurement_temperature 100(2)
_cell_measurement_theta_max 32.08
_cell_measurement_theta_min 2.40
_cell_volume 1771.96(19)
_computing_cell_refinement 'Bruker SAINT'
_computing_data_collection 'Bruker SMART'
_computing_data_reduction 'Bruker SAINT'
_computing_molecular_graphics 'Bruker SHELXTL'
_computing_publication_material 'Bruker SHELXTL'
_computing_structure_refinement 'SHELXL-97 (Sheldrick, 2008)'
_computing_structure_solution 'SHELXS-97 (Sheldrick, 2008)'
_diffrn_ambient_temperature 100(2)
_diffrn_measured_fraction_theta_full 0.992
_diffrn_measured_fraction_theta_max 0.992
_diffrn_measurement_device_type 'Bruker SMART APEX CCD'
_diffrn_measurement_method '\f and \w scans'
_diffrn_radiation_monochromator graphite
_diffrn_radiation_source 'fine-focus sealed tube'
_diffrn_radiation_type MoK\a
_diffrn_radiation_wavelength 0.71073
_diffrn_reflns_av_R_equivalents 0.0436
_diffrn_reflns_av_sigmaI/netI 0.0390
_diffrn_reflns_limit_h_max 29
_diffrn_reflns_limit_h_min -29
_diffrn_reflns_limit_k_max 7
_diffrn_reflns_limit_k_min -7
_diffrn_reflns_limit_l_max 27
_diffrn_reflns_limit_l_min -27
_diffrn_reflns_number 10869
_diffrn_reflns_theta_full 32.08
_diffrn_reflns_theta_max 32.08
_diffrn_reflns_theta_min 2.21
_exptl_absorpt_coefficient_mu 2.341
_exptl_absorpt_correction_T_max 0.8723
_exptl_absorpt_correction_T_min 0.5121
_exptl_absorpt_correction_type multi-scan
_exptl_absorpt_process_details 'Bruker SAINT (SADABS)'
_exptl_crystal_colour colourless
_exptl_crystal_density_diffrn 1.553
_exptl_crystal_density_method 'not measured'
_exptl_crystal_description rod
_exptl_crystal_F_000 848
_exptl_crystal_size_max 0.33
_exptl_crystal_size_mid 0.11
_exptl_crystal_size_min 0.06
_refine_diff_density_max 0.497
_refine_diff_density_min -0.325
_refine_diff_density_rms 0.066
_refine_ls_abs_structure_details 'Flack H D (1983), Acta Cryst. A39, 876-881'
_refine_ls_abs_structure_Flack 0.478(4)
_refine_ls_extinction_method none
_refine_ls_goodness_of_fit_ref 1.005
_refine_ls_hydrogen_treatment constr
_refine_ls_matrix_type full
_refine_ls_number_parameters 237
_refine_ls_number_reflns 5899
_refine_ls_number_restraints 2
_refine_ls_restrained_S_all 1.005
_refine_ls_R_factor_all 0.0238
_refine_ls_R_factor_gt 0.0231
_refine_ls_shift/su_max 0.002
_refine_ls_shift/su_mean 0.000
_refine_ls_structure_factor_coef Fsqd
_refine_ls_weighting_details 'calc w=1/[\s^2^(Fo^2^)+(0.0330P)^2^+0.5500P] where P=(Fo^2^+2Fc^2^)/3'
_refine_ls_weighting_scheme calc
_refine_ls_wR_factor_gt 0.0610
_refine_ls_wR_factor_ref 0.0614
_reflns_number_gt 5764
_reflns_number_total 5899
_reflns_threshold_expression >2sigma(I)
_cod_data_source_file ol1031359_si_002.cif
_cod_data_source_block ibd1023
_cod_depositor_comments
;
The following automatic conversions were performed:

'_symmetry_cell_setting' value 'Monoclinic' changed to 'monoclinic'
according to /home/saulius/struct/CIF-dictionaries/cif_core.dic
dictionary named 'cif_core.dic' version 2.4.1 from 2010-06-29.

Automatic conversion script
Id: cif_fix_values 1715 2011-07-08 13:25:40Z adriana 
;
_cod_original_sg_symbol_H-M Cc
_cod_database_code 1501974

loop_
_symmetry_equiv_pos_as_xyz
'x, y, z'
'x, -y, z+1/2'
'x+1/2, y+1/2, z'
'x+1/2, -y+1/2, z+1/2'

loop_
_atom_site_label
_atom_site_type_symbol
_atom_site_fract_x
_atom_site_fract_y
_atom_site_fract_z
_atom_site_U_iso_or_equiv
_atom_site_adp_type
_atom_site_occupancy
_atom_site_symmetry_multiplicity
_atom_site_calc_flag
_atom_site_refinement_flags
Br1 Br 0.337658(7) -0.66790(3) 0.390895(7) 0.01666(4) Uani 1 1 d .
O1 O 0.16438(6) 0.3416(2) 0.73360(7) 0.0171(2) Uani 1 1 d .
O2 O 0.39223(6) 0.0907(3) 0.80969(7) 0.0205(2) Uani 1 1 d .
O3 O 0.40813(6) 0.4560(3) 0.75249(7) 0.0182(2) Uani 1 1 d .
N1 N 0.22910(6) 0.0887(3) 0.56549(7) 0.0122(2) Uani 1 1 d .
C1 C 0.18728(7) 0.0327(3) 0.61227(8) 0.0124(2) Uani 1 1 d .
H1 H 0.1665 -0.1462 0.6007 0.015 Uiso 1 1 calc R
C2 C 0.12728(8) 0.2306(3) 0.59563(9) 0.0139(2) Uani 1 1 d .
C3 C 0.07992(8) 0.2832(4) 0.51815(9) 0.0181(3) Uani 1 1 d .
H3 H 0.0842 0.1871 0.4767 0.022 Uiso 1 1 calc R
C4 C 0.02651(8) 0.4733(4) 0.50005(10) 0.0211(3) Uani 1 1 d .
H4 H -0.0052 0.5067 0.4469 0.025 Uiso 1 1 calc R
C5 C 0.02040(8) 0.6132(4) 0.56077(11) 0.0205(3) Uani 1 1 d .
H5 H -0.0155 0.7445 0.5491 0.025 Uiso 1 1 calc R
C6 C 0.06620(8) 0.5628(4) 0.63842(10) 0.0181(3) Uani 1 1 d .
H6 H 0.0614 0.6582 0.6797 0.022 Uiso 1 1 calc R
C7 C 0.11946(8) 0.3715(3) 0.65585(9) 0.0139(3) Uani 1 1 d .
C8 C 0.20626(8) 0.1063(4) 0.75357(9) 0.0158(3) Uani 1 1 d .
H8A H 0.1741 -0.0407 0.7517 0.019 Uiso 1 1 calc R
H8B H 0.2437 0.1200 0.8080 0.019 Uiso 1 1 calc R
C9 C 0.24293(8) 0.0512(3) 0.69827(8) 0.0126(2) Uani 1 1 d .
H9 H 0.2703 -0.1156 0.7138 0.015 Uiso 1 1 calc R
C10 C 0.29381(7) 0.2653(3) 0.69471(8) 0.0123(2) Uani 1 1 d .
H10 H 0.2715 0.4369 0.6966 0.015 Uiso 1 1 calc R
C11 C 0.29628(7) 0.2356(3) 0.61286(8) 0.0125(2) Uani 1 1 d .
H11 H 0.2944 0.4107 0.5890 0.015 Uiso 1 1 calc R
C12 C 0.35923(8) 0.0778(3) 0.60817(9) 0.0163(3) Uani 1 1 d .
H12A H 0.3930 0.1912 0.5963 0.020 Uiso 1 1 calc R
H12B H 0.3864 -0.0158 0.6580 0.020 Uiso 1 1 calc R
C13 C 0.32122(8) -0.1084(3) 0.54179(9) 0.0129(2) Uani 1 1 d .
C14 C 0.34915(8) -0.2740(3) 0.50286(9) 0.0143(2) Uani 1 1 d .
H14 H 0.3994 -0.2740 0.5139 0.017 Uiso 1 1 calc R
C15 C 0.30107(8) -0.4419(3) 0.44654(8) 0.0144(3) Uani 1 1 d .
C16 C 0.22766(8) -0.4481(3) 0.43075(8) 0.0160(3) Uani 1 1 d .
H16 H 0.1966 -0.5679 0.3935 0.019 Uiso 1 1 calc R
C17 C 0.19964(8) -0.2777(4) 0.46967(9) 0.0151(3) Uani 1 1 d .
H17 H 0.1495 -0.2788 0.4591 0.018 Uiso 1 1 calc R
C18 C 0.24692(8) -0.1061(3) 0.52431(8) 0.0127(2) Uani 1 1 d .
C19 C 0.36885(8) 0.2566(4) 0.75981(9) 0.0148(3) Uani 1 1 d .
C20 C 0.48287(8) 0.4686(4) 0.80969(10) 0.0234(4) Uani 1 1 d .
H20A H 0.5057 0.2952 0.8168 0.028 Uiso 1 1 calc R
H20B H 0.4851 0.5285 0.8611 0.028 Uiso 1 1 calc R
C21 C 0.52150(10) 0.6565(4) 0.77858(13) 0.0287(4) Uani 1 1 d .
H21A H 0.5163 0.6008 0.7262 0.043 Uiso 1 1 calc R
H21B H 0.5730 0.6617 0.8141 0.043 Uiso 1 1 calc R
H21C H 0.5004 0.8296 0.7751 0.043 Uiso 1 1 calc R

loop_
_atom_site_aniso_label
_atom_site_aniso_U_11
_atom_site_aniso_U_22
_atom_site_aniso_U_33
_atom_site_aniso_U_23
_atom_site_aniso_U_13
_atom_site_aniso_U_12
Br1 0.02132(6) 0.01645(6) 0.01478(6) -0.00190(6) 0.00996(4) 0.00127(6)
O1 0.0168(5) 0.0208(6) 0.0141(5) -0.0012(4) 0.0067(4) 0.0022(4)
O2 0.0185(5) 0.0231(6) 0.0167(5) 0.0045(5) 0.0040(4) -0.0006(5)
O3 0.0139(4) 0.0225(6) 0.0157(4) 0.0016(5) 0.0034(4) -0.0052(4)
N1 0.0123(5) 0.0136(6) 0.0118(5) -0.0020(4) 0.0060(4) -0.0023(4)
C1 0.0134(5) 0.0126(6) 0.0126(5) 0.0001(5) 0.0067(4) -0.0016(5)
C2 0.0122(5) 0.0161(7) 0.0147(6) 0.0001(5) 0.0067(5) -0.0008(5)
C3 0.0133(6) 0.0254(8) 0.0155(6) 0.0001(6) 0.0058(5) -0.0005(6)
C4 0.0124(6) 0.0297(9) 0.0200(6) 0.0048(7) 0.0054(5) 0.0020(6)
C5 0.0126(6) 0.0225(8) 0.0277(8) 0.0040(7) 0.0095(6) 0.0029(6)
C6 0.0147(6) 0.0187(8) 0.0231(7) -0.0010(6) 0.0100(5) -0.0003(5)
C7 0.0123(5) 0.0167(7) 0.0145(6) 0.0000(5) 0.0073(5) -0.0010(5)
C8 0.0161(6) 0.0189(7) 0.0138(6) 0.0010(6) 0.0076(5) 0.0010(5)
C9 0.0134(5) 0.0125(6) 0.0122(5) 0.0002(5) 0.0055(4) -0.0013(5)
C10 0.0121(5) 0.0129(6) 0.0122(5) -0.0001(5) 0.0051(4) -0.0012(5)
C11 0.0128(5) 0.0138(6) 0.0118(5) -0.0010(5) 0.0058(4) -0.0017(5)
C12 0.0125(5) 0.0199(7) 0.0174(6) -0.0054(6) 0.0069(5) -0.0016(5)
C13 0.0134(6) 0.0134(6) 0.0128(5) -0.0013(5) 0.0063(5) -0.0011(5)
C14 0.0155(6) 0.0150(6) 0.0150(6) -0.0012(5) 0.0088(5) -0.0008(5)
C15 0.0180(6) 0.0135(7) 0.0139(5) -0.0002(5) 0.0088(5) 0.0003(5)
C16 0.0165(6) 0.0182(7) 0.0126(6) -0.0021(5) 0.0053(5) -0.0013(5)
C17 0.0133(6) 0.0186(7) 0.0130(6) -0.0019(5) 0.0050(5) -0.0020(5)
C18 0.0139(6) 0.0137(6) 0.0101(5) 0.0012(5) 0.0047(5) 0.0006(5)
C19 0.0142(6) 0.0182(8) 0.0123(6) -0.0013(6) 0.0057(5) -0.0007(6)
C20 0.0136(6) 0.0336(10) 0.0186(7) 0.0026(7) 0.0019(5) -0.0046(6)
C21 0.0189(7) 0.0323(11) 0.0337(10) 0.0002(8) 0.0096(7) -0.0062(7)

loop_
_atom_type_symbol
_atom_type_description
_atom_type_scat_dispersion_real
_atom_type_scat_dispersion_imag
_atom_type_scat_source
C C 0.0033 0.0016 'International Tables Vol C Tables 4.2.6.8 and 6.1.1.4'
H H 0.0000 0.0000 'International Tables Vol C Tables 4.2.6.8 and 6.1.1.4'
N N 0.0061 0.0033 'International Tables Vol C Tables 4.2.6.8 and 6.1.1.4'
O O 0.0106 0.0060 'International Tables Vol C Tables 4.2.6.8 and 6.1.1.4'
Br Br -0.2901 2.4595 'International Tables Vol C Tables 4.2.6.8 and 6.1.1.4'

loop_
_geom_angle_atom_site_label_1
_geom_angle_atom_site_label_2
_geom_angle_atom_site_label_3
_geom_angle
C7 O1 C8 115.81(12)
C19 O3 C20 116.22(13)
C18 N1 C1 121.57(13)
C18 N1 C11 108.33(11)
C1 N1 C11 110.75(11)
N1 C1 C2 110.58(12)
N1 C1 C9 104.58(11)
C2 C1 C9 110.80(12)
N1 C1 H1 110.3
C2 C1 H1 110.3
C9 C1 H1 110.3
C3 C2 C7 118.32(15)
C3 C2 C1 119.78(14)
C7 C2 C1 121.85(13)
C2 C3 C4 121.62(16)
C2 C3 H3 119.2
C4 C3 H3 119.2
C5 C4 C3 119.02(15)
C5 C4 H4 120.5
C3 C4 H4 120.5
C6 C5 C4 120.58(16)
C6 C5 H5 119.7
C4 C5 H5 119.7
C5 C6 C7 119.89(16)
C5 C6 H6 120.1
C7 C6 H6 120.1
O1 C7 C6 116.22(14)
O1 C7 C2 123.16(14)
C6 C7 C2 120.56(14)
O1 C8 C9 112.33(13)
O1 C8 H8A 109.1
C9 C8 H8A 109.1
O1 C8 H8B 109.1
C9 C8 H8B 109.1
H8A C8 H8B 107.9
C8 C9 C10 114.60(13)
C8 C9 C1 111.41(11)
C10 C9 C1 102.65(11)
C8 C9 H9 109.3
C10 C9 H9 109.3
C1 C9 H9 109.3
C19 C10 C9 114.67(13)
C19 C10 C11 111.26(11)
C9 C10 C11 105.21(12)
C19 C10 H10 108.5
C9 C10 H10 108.5
C11 C10 H10 108.5
N1 C11 C12 105.76(12)
N1 C11 C10 104.23(11)
C12 C11 C10 117.69(12)
N1 C11 H11 109.6
C12 C11 H11 109.6
C10 C11 H11 109.6
C13 C12 C11 103.08(11)
C13 C12 H12A 111.1
C11 C12 H12A 111.1
C13 C12 H12B 111.1
C11 C12 H12B 111.1
H12A C12 H12B 109.1
C14 C13 C18 120.77(14)
C14 C13 C12 130.14(13)
C18 C13 C12 109.01(13)
C13 C14 C15 117.92(14)
C13 C14 H14 121.0
C15 C14 H14 121.0
C16 C15 C14 121.82(14)
C16 C15 Br1 119.33(12)
C14 C15 Br1 118.86(11)
C15 C16 C17 119.92(14)
C15 C16 H16 120.0
C17 C16 H16 120.0
C18 C17 C16 118.44(14)
C18 C17 H17 120.8
C16 C17 H17 120.8
C17 C18 N1 127.19(13)
C17 C18 C13 121.07(15)
N1 C18 C13 111.71(13)
O2 C19 O3 124.00(14)
O2 C19 C10 126.13(15)
O3 C19 C10 109.80(13)
O3 C20 C21 107.13(15)
O3 C20 H20A 110.3
C21 C20 H20A 110.3
O3 C20 H20B 110.3
C21 C20 H20B 110.3
H20A C20 H20B 108.5
C20 C21 H21A 109.5
C20 C21 H21B 109.5
H21A C21 H21B 109.5
C20 C21 H21C 109.5
H21A C21 H21C 109.5
H21B C21 H21C 109.5

loop_
_geom_bond_atom_site_label_1
_geom_bond_atom_site_label_2
_geom_bond_distance
Br1 C15 1.8978(15)
O1 C7 1.3687(19)
O1 C8 1.439(2)
O2 C19 1.208(2)
O3 C19 1.340(2)
O3 C20 1.4523(18)
N1 C18 1.397(2)
N1 C1 1.4682(18)
N1 C11 1.4899(19)
C1 C2 1.517(2)
C1 C9 1.5400(19)
C1 H1 1.0000
C2 C3 1.395(2)
C2 C7 1.398(2)
C3 C4 1.394(2)
C3 H3 0.9500
C4 C5 1.388(3)
C4 H4 0.9500
C5 C6 1.387(2)
C5 H5 0.9500
C6 C7 1.397(2)
C6 H6 0.9500
C8 C9 1.520(2)
C8 H8A 0.9900
C8 H8B 0.9900
C9 C10 1.528(2)
C9 H9 1.0000
C10 C19 1.508(2)
C10 C11 1.553(2)
C10 H10 1.0000
C11 C12 1.542(2)
C11 H11 1.0000
C12 C13 1.506(2)
C12 H12A 0.9900
C12 H12B 0.9900
C13 C14 1.381(2)
C13 C18 1.4006(19)
C14 C15 1.401(2)
C14 H14 0.9500
C15 C16 1.390(2)
C16 C17 1.397(2)
C16 H16 0.9500
C17 C18 1.393(2)
C17 H17 0.9500
C20 C21 1.500(3)
C20 H20A 0.9900
C20 H20B 0.9900
C21 H21A 0.9800
C21 H21B 0.9800
C21 H21C 0.9800

loop_
_geom_torsion_atom_site_label_1
_geom_torsion_atom_site_label_2
_geom_torsion_atom_site_label_3
_geom_torsion_atom_site_label_4
_geom_torsion
C18 N1 C1 C2 -133.67(14)
C11 N1 C1 C2 97.46(14)
C18 N1 C1 C9 107.02(14)
C11 N1 C1 C9 -21.85(17)
N1 C1 C2 C3 51.29(19)
C9 C1 C2 C3 166.78(14)
N1 C1 C2 C7 -126.11(15)
C9 C1 C2 C7 -10.6(2)
C7 C2 C3 C4 0.9(2)
C1 C2 C3 C4 -176.56(15)
C2 C3 C4 C5 -0.1(3)
C3 C4 C5 C6 -0.7(3)
C4 C5 C6 C7 0.6(3)
C8 O1 C7 C6 164.80(14)
C8 O1 C7 C2 -18.3(2)
C5 C6 C7 O1 177.27(16)
C5 C6 C7 C2 0.3(2)
C3 C2 C7 O1 -177.82(15)
C1 C2 C7 O1 -0.4(2)
C3 C2 C7 C6 -1.0(2)
C1 C2 C7 C6 176.41(14)
C7 O1 C8 C9 47.31(18)
O1 C8 C9 C10 58.17(16)
O1 C8 C9 C1 -57.81(17)
N1 C1 C9 C8 157.13(13)
C2 C1 C9 C8 37.97(17)
N1 C1 C9 C10 34.02(15)
C2 C1 C9 C10 -85.14(14)
C8 C9 C10 C19 82.70(16)
C1 C9 C10 C19 -156.36(13)
C8 C9 C10 C11 -154.73(12)
C1 C9 C10 C11 -33.79(14)
C18 N1 C11 C12 -10.30(15)
C1 N1 C11 C12 125.37(13)
C18 N1 C11 C10 -135.03(13)
C1 N1 C11 C10 0.64(17)
C19 C10 C11 N1 145.80(14)
C9 C10 C11 N1 21.06(15)
C19 C10 C11 C12 29.09(19)
C9 C10 C11 C12 -95.66(15)
N1 C11 C12 C13 14.09(15)
C10 C11 C12 C13 129.97(14)
C11 C12 C13 C14 169.88(17)
C11 C12 C13 C18 -13.45(17)
C18 C13 C14 C15 -1.1(2)
C12 C13 C14 C15 175.23(16)
C13 C14 C15 C16 -1.3(2)
C13 C14 C15 Br1 179.02(12)
C14 C15 C16 C17 2.1(2)
Br1 C15 C16 C17 -178.19(12)
C15 C16 C17 C18 -0.5(2)
C16 C17 C18 N1 175.73(15)
C16 C17 C18 C13 -1.8(2)
C1 N1 C18 C17 54.2(2)
C11 N1 C18 C17 -175.91(15)
C1 N1 C18 C13 -128.07(14)
C11 N1 C18 C13 1.85(17)
C14 C13 C18 C17 2.7(2)
C12 C13 C18 C17 -174.33(15)
C14 C13 C18 N1 -175.21(15)
C12 C13 C18 N1 7.75(18)
C20 O3 C19 O2 -0.8(2)
C20 O3 C19 C10 -177.90(14)
C9 C10 C19 O2 4.7(2)
C11 C10 C19 O2 -114.50(18)
C9 C10 C19 O3 -178.20(13)
C11 C10 C19 O3 62.57(18)
C19 O3 C20 C21 164.90(16)
